data_1519564
loop_
_publ_author_name
'Matthews, Craig J.'
'Horton, Peter N.'
'Hursthouse, Michael B.'

_publ_section_title
;
 C122H118Cl10Mn9N58O60
;
_journal_name_full 'Crystal Structure Report Archive'
_journal_page_first 970
_journal_year 2003
_chemical_formula_sum 'C122 H118 Cl10 Mn9 N58 O60'
_chemical_formula_weight 4205.70
_space_group_IT_number 82
_symmetry_cell_setting tetragonal
_symmetry_space_group_name_Hall 'I -4'
_symmetry_space_group_name_H-M 'I -4'
_atom_sites_solution_hydrogens geom
_atom_sites_solution_primary direct
_atom_sites_solution_secondary difmap
_cell_angle_alpha 90.000(5)
_cell_angle_beta 90.000(5)
_cell_angle_gamma 90.000(5)
_cell_formula_units_Z 2
_cell_length_a 18.497(5)
_cell_length_b 18.497(5)
_cell_length_c 24.801(5)
_cell_measurement_reflns_used 9620
_cell_measurement_temperature 120(2)
_cell_measurement_theta_max 27.485
_cell_measurement_theta_min 2.910
_cell_volume 8485(4)
_computing_cell_refinement ' DENZO (Otwinowski & Minor, 1997) and COLLECT (Hooft, 1998)'
_computing_data_collection ' DENZO (Otwinowski and Minor, 1997)'
_computing_data_reduction ' DENZO (Otwinowski & Minor, 1997) and COLLECT (Hooft, 1998)'
_computing_molecular_graphics 'PLATON (Spek, 1990)'
_computing_structure_refinement 'SHELXL-97 (Sheldrick, 1997b)'
_computing_structure_solution 'SHELXS-97 (Sheldrick, 1997a)'
_diffrn_ambient_temperature 120(2)
_diffrn_detector_area_resol_mean 9.091
_diffrn_measured_fraction_theta_full 0.998
_diffrn_measured_fraction_theta_max 0.998
_diffrn_measurement_device_type 'Nonius KappaCCD Area Detector'
_diffrn_measurement_method '\f and \w scans to fill Ewald Sphere'
_diffrn_radiation_monochromator graphite
_diffrn_radiation_source 'Nonius FR591 rotating anode'
_diffrn_radiation_type MoK\a
_diffrn_radiation_wavelength 0.71073
_diffrn_reflns_av_R_equivalents 0.1508
_diffrn_reflns_av_sigmaI/netI 0.1758
_diffrn_reflns_limit_h_max 23
_diffrn_reflns_limit_h_min -23
_diffrn_reflns_limit_k_max 23
_diffrn_reflns_limit_k_min -23
_diffrn_reflns_limit_l_max 31
_diffrn_reflns_limit_l_min -32
_diffrn_reflns_number 38645
_diffrn_reflns_theta_full 27.39
_diffrn_reflns_theta_max 27.39
_diffrn_reflns_theta_min 3.11
_exptl_absorpt_coefficient_mu 0.908
_exptl_absorpt_correction_T_max 0.9560
_exptl_absorpt_correction_T_min 0.9147
_exptl_absorpt_correction_type multi-scan
_exptl_absorpt_process_details 'SORTAV Blessing (1997)'
_exptl_crystal_colour 'Dark Red'
_exptl_crystal_density_diffrn 1.646
_exptl_crystal_density_method 'not measured'
_exptl_crystal_description Block
_exptl_crystal_F_000 4262
_exptl_crystal_size_max 0.10
_exptl_crystal_size_mid 0.08
_exptl_crystal_size_min 0.05
_refine_diff_density_max 1.629
_refine_diff_density_min -0.581
_refine_diff_density_rms 0.158
_refine_ls_abs_structure_details 'Flack H D (1983), Acta Cryst. A39, 876-881'
_refine_ls_abs_structure_Flack 0.53(5)
_refine_ls_extinction_method none
_refine_ls_goodness_of_fit_ref 1.115
_refine_ls_hydrogen_treatment mixed
_refine_ls_matrix_type full
_refine_ls_number_parameters 590
_refine_ls_number_reflns 9616
_refine_ls_number_restraints 3
_refine_ls_restrained_S_all 1.115
_refine_ls_R_factor_all 0.2096
_refine_ls_R_factor_gt 0.1341
_refine_ls_shift/su_max 0.220
_refine_ls_shift/su_mean 0.021
_refine_ls_structure_factor_coef Fsqd
_refine_ls_weighting_details 'calc w=1/[\s^2^(Fo^2^)+(0.1433P)^2^+29.2766P] where P=(Fo^2^+2Fc^2^)/3'
_refine_ls_weighting_scheme calc
_refine_ls_wR_factor_gt 0.2755
_refine_ls_wR_factor_ref 0.3120
_reflns_number_gt 5626
_reflns_number_total 9616
_reflns_threshold_expression >2sigma(I)
_cod_data_source_file eCrystal-970.cif
_cod_data_source_block s94
_cod_depositor_comments
;
Citation :
Matthews, Craig J. and Horton, Peter N. and Hursthouse, Michael B. (2003) 
University of Southampton, Crystal Structure Report Archive. 
(doi:10.5258/ecrystals/970)

More at:
http://ecrystals.chem.soton.ac.uk/970/

The following automatic conversions were performed:

'_symmetry_cell_setting' value 'Tetragonal' changed to 'tetragonal'
according to the built-in table from CIF Core dictionary named
'cif_core.dic' version 2.4.1 from 2010-06-29.

Automatic conversion script
Id: cif_fix_values 3271 2015-04-21 07:52:19Z andrius 
;
_cod_original_sg_symbol_H-M I-4
_cod_database_code 1519564

loop_
_symmetry_equiv_pos_as_xyz
'x, y, z'
'-x, -y, z'
'y, -x, -z'
'-y, x, -z'
'x+1/2, y+1/2, z+1/2'
'-x+1/2, -y+1/2, z+1/2'
'y+1/2, -x+1/2, -z+1/2'
'-y+1/2, x+1/2, -z+1/2'

loop_
_atom_site_label
_atom_site_type_symbol
_atom_site_fract_x
_atom_site_fract_y
_atom_site_fract_z
_atom_site_U_iso_or_equiv
_atom_site_adp_type
_atom_site_occupancy
_atom_site_symmetry_multiplicity
_atom_site_calc_flag
_atom_site_refinement_flags
_atom_site_disorder_assembly
_atom_site_disorder_group
C1 C 0.1727(7) 0.7955(6) 0.8023(5) 0.039(3) Uani 1 1 d . . .
H1 H 0.1809 0.8159 0.8369 0.047 Uiso 1 1 calc R . .
C2 C 0.1158(7) 0.7452(9) 0.7953(8) 0.063(5) Uani 1 1 d . . .
H2 H 0.0846 0.7328 0.8243 0.076 Uiso 1 1 calc R . .
C3 C 0.1072(7) 0.7146(8) 0.7450(8) 0.056(4) Uani 1 1 d . . .
H3 H 0.0702 0.6796 0.7398 0.067 Uiso 1 1 calc R . .
C4 C 0.1490(7) 0.7324(7) 0.7034(7) 0.048(3) Uani 1 1 d . . .
H4 H 0.1424 0.7100 0.6693 0.058 Uiso 1 1 calc R . .
C5 C 0.2047(6) 0.7867(7) 0.7109(6) 0.038(3) Uani 1 1 d . . .
C6 C 0.2547(7) 0.8117(7) 0.6677(5) 0.041(3) Uani 1 1 d . . .
C7 C 0.3993(6) 0.9248(6) 0.6707(5) 0.036(3) Uani 1 1 d . . .
C8 C 0.4511(6) 0.9609(6) 0.6337(5) 0.033(3) Uani 1 1 d . . .
C9 C 0.4493(7) 0.9602(8) 0.5774(5) 0.047(3) Uani 1 1 d . . .
H9 H 0.4135 0.9326 0.5592 0.056 Uiso 1 1 calc R . .
C10 C 0.5000 1.0000 0.5474(9) 0.058(6) Uani 1 2 d S . .
H10 H 0.5000 1.0000 0.5091 0.070 Uiso 1 2 calc SR . .
C11 C 0.0906(8) 0.9617(7) 0.7264(7) 0.057(4) Uani 1 1 d . . .
H11 H 0.0895 0.9822 0.7616 0.069 Uiso 1 1 calc R . .
C12 C 0.0408(9) 0.9037(8) 0.7113(8) 0.070(5) Uani 1 1 d . . .
H12 H 0.0060 0.8867 0.7365 0.084 Uiso 1 1 calc R . .
C13 C 0.0443(8) 0.8758(7) 0.6637(7) 0.057(4) Uani 1 1 d . . .
H13 H 0.0120 0.8383 0.6535 0.069 Uiso 1 1 calc R . .
C14 C 0.0957(7) 0.9012(8) 0.6273(8) 0.062(4) Uani 1 1 d . . .
H14 H 0.0983 0.8807 0.5922 0.074 Uiso 1 1 calc R . .
C15 C 0.1417(7) 0.9544(8) 0.6410(5) 0.047(3) Uani 1 1 d . . .
C16 C 0.2019(7) 0.9850(7) 0.6102(6) 0.046(4) Uani 1 1 d . . .
C21 C 0.1482(8) 1.1893(8) 0.6334(8) 0.062(4) Uani 1 1 d . . .
H21 H 0.1683 1.1615 0.6049 0.074 Uiso 1 1 calc R . .
C22 C 0.1135(9) 1.2543(7) 0.6212(7) 0.058(4) Uani 1 1 d . . .
H22 H 0.1074 1.2704 0.5851 0.070 Uiso 1 1 calc R . .
C23 C 0.0889(8) 1.2929(7) 0.6639(7) 0.054(4) Uani 1 1 d . . .
H23 H 0.0670 1.3384 0.6568 0.065 Uiso 1 1 calc R . .
C24 C 0.0934(7) 1.2721(7) 0.7136(7) 0.048(4) Uani 1 1 d . . .
H24 H 0.0739 1.2990 0.7428 0.058 Uiso 1 1 calc R . .
C25 C 0.1316(7) 1.2032(8) 0.7206(6) 0.049(4) Uani 1 1 d . . .
C26 C 0.1446(6) 1.1724(8) 0.7753(6) 0.050(4) Uani 1 1 d . . .
C27 C 0.2441(7) 1.0244(7) 0.8160(5) 0.039(3) Uani 1 1 d . . .
C28 C 0.2739(6) 0.9859(6) 0.8617(4) 0.032(3) Uani 1 1 d . . .
C29 C 0.2635(8) 1.0045(8) 0.9148(7) 0.059(4) Uani 1 1 d . . .
H29 H 0.2355 1.0457 0.9241 0.071 Uiso 1 1 calc R . .
C30 C 0.2936(9) 0.9633(9) 0.9534(6) 0.063(4) Uani 1 1 d . . .
H30 H 0.2863 0.9762 0.9900 0.076 Uiso 1 1 calc R . .
C31 C 0.3356(8) 0.9019(8) 0.9415(7) 0.059(4) Uani 1 1 d . . .
H31 H 0.3571 0.8724 0.9685 0.071 Uiso 1 1 calc R . .
C32 C 0.3429(8) 0.8881(8) 0.8849(6) 0.048(3) Uani 1 1 d . . .
C33 C 0.3865(6) 0.8262(6) 0.8632(5) 0.032(3) Uani 1 1 d . . .
N1 N 0.2148(5) 0.8148(6) 0.7612(5) 0.047(3) Uani 1 1 d . . .
N2 N 0.2481(6) 0.7871(6) 0.6178(5) 0.057(3) Uani 1 1 d . . .
H2A H 0.2782 0.8018 0.5926 0.068 Uiso 1 1 calc R . .
H2B H 0.2137 0.7560 0.6099 0.068 Uiso 1 1 calc R . .
N3 N 0.3031(5) 0.8573(5) 0.6840(3) 0.028(2) Uani 1 1 d . . .
N4 N 0.3493(5) 0.8840(5) 0.6468(4) 0.034(2) Uani 1 1 d . . .
N5 N 0.5000 1.0000 0.6588(6) 0.037(4) Uani 1 2 d S . .
N11 N 0.1372(5) 0.9848(5) 0.6898(5) 0.044(3) Uani 1 1 d . . .
N12 N 0.2154(6) 0.9613(7) 0.5585(5) 0.057(3) Uani 1 1 d . . .
H12A H 0.2502 0.9812 0.5394 0.068 Uiso 1 1 calc R . .
H12B H 0.1892 0.9263 0.5445 0.068 Uiso 1 1 calc R . .
N13 N 0.2382(5) 1.0360(6) 0.6329(5) 0.047(3) Uani 1 1 d . . .
N14 N 0.2926(6) 1.0693(6) 0.6050(5) 0.046(3) Uani 1 1 d . . .
N21 N 0.1538(5) 1.1656(6) 0.6826(5) 0.041(3) Uani 1 1 d . . .
N22 N 0.1216(7) 1.1997(6) 0.8209(6) 0.058(3) Uani 1 1 d . . .
H22A H 0.1329 1.1788 0.8516 0.070 Uiso 1 1 calc R . .
H22B H 0.0947 1.2390 0.8208 0.070 Uiso 1 1 calc R . .
N23 N 0.1849(5) 1.1135(6) 0.7746(5) 0.047(3) Uani 1 1 d . . .
N24 N 0.2058(6) 1.0821(5) 0.8241(5) 0.041(3) Uani 1 1 d . . .
N25 N 0.3120(5) 0.9279(5) 0.8485(4) 0.030(2) Uani 1 1 d . . .
O1 O 0.4074(4) 0.9341(4) 0.7211(3) 0.0306(18) Uani 1 1 d . . .
O21 O 0.2603(4) 0.9994(4) 0.7664(4) 0.041(2) Uani 1 1 d . . .
O22 O 0.3777(4) 0.8125(4) 0.8141(3) 0.0330(19) Uani 1 1 d . . .
Mn1 Mn 0.31524(9) 0.89271(9) 0.76478(7) 0.0319(4) Uani 1 1 d . . .
Mn2 Mn 0.5000 1.0000 0.7500 0.0210(8) Uani 1 4 d S . .
Mn3 Mn 0.21679(10) 1.06874(10) 0.70579(9) 0.0410(5) Uani 1 1 d . . .
O31 O 0.3237(9) 0.8173(9) 0.5067(6) 0.120(5) Uani 1 1 d . . .
O32 O 0.2703(11) 0.7334(12) 0.4492(13) 0.205(13) Uani 1 1 d . . .
O33 O 0.3902(11) 0.7763(15) 0.4350(10) 0.188(10) Uani 1 1 d . . .
O34 O 0.3614(14) 0.6966(12) 0.5040(10) 0.189(11) Uani 1 1 d . . .
Cl1 Cl 0.3361(3) 0.7545(4) 0.4747(3) 0.109(2) Uani 1 1 d . . .
O35 O 0.1335(7) 0.7015(9) 0.5504(6) 0.108(5) Uani 1 1 d . . .
O36 O 0.0225(7) 0.6557(8) 0.5215(6) 0.100(5) Uani 1 1 d . . .
O37 O 0.0310(10) 0.7660(8) 0.5572(9) 0.141(7) Uani 1 1 d . . .
O38 O 0.0508(9) 0.6651(10) 0.6120(7) 0.125(6) Uani 1 1 d . . .
Cl2 Cl 0.0620(3) 0.6930(3) 0.55964(19) 0.0826(14) Uani 1 1 d . . .
O39 O 0.0606(9) 1.0204(9) 0.5344(8) 0.129(6) Uani 1 1 d . . .
Cl3 Cl 0.0000 1.0000 0.5000 0.102(3) Uani 1 4 d S . .
O40 O -0.0159(8) 0.5599(7) 0.7181(5) 0.100(4) Uani 1 1 d . . .
Cl4 Cl 0.0000 0.5000 0.7500 0.0517(18) Uani 1 4 d S . .
O1W O 0.1469(7) 0.8526(7) 0.4966(4) 0.083(4) Uani 1 1 d . . .
O2WA O 0.096(3) 1.169(5) 0.927(5) 0.222(19) Uani 0.27(2) 1 d P A 1
O2WB O -0.0058(12) 1.0801(18) 0.8584(17) 0.222(19) Uani 0.73(2) 1 d P A 2
N51 N 0.0398(8) 1.3331(8) 0.8371(7) 0.069(4) Uani 1 1 d D . .
C51 C 0.0178(14) 1.3648(17) 0.8714(10) 0.158(14) Uani 1 1 d D . .
C52 C -0.020(2) 1.412(2) 0.9117(13) 0.39(5) Uani 1 1 d D . .
H52A H -0.0409 1.4534 0.8933 0.592 Uiso 1 1 calc R . .
H52B H 0.0154 1.4284 0.9386 0.592 Uiso 1 1 calc R . .
H52C H -0.0578 1.3839 0.9296 0.592 Uiso 1 1 calc R . .

loop_
_atom_site_aniso_label
_atom_site_aniso_U_11
_atom_site_aniso_U_22
_atom_site_aniso_U_33
_atom_site_aniso_U_23
_atom_site_aniso_U_13
_atom_site_aniso_U_12
C1 0.044(7) 0.033(7) 0.040(7) -0.001(6) 0.009(6) -0.009(6)
C2 0.028(7) 0.078(11) 0.083(12) 0.024(10) 0.040(8) -0.003(7)
C3 0.022(6) 0.048(8) 0.097(13) 0.016(9) 0.006(8) -0.004(6)
C4 0.032(7) 0.039(7) 0.074(10) -0.002(7) -0.003(7) -0.003(6)
C5 0.024(6) 0.040(7) 0.049(8) 0.008(7) 0.001(6) 0.005(5)
C6 0.034(7) 0.054(8) 0.036(7) -0.003(6) -0.008(6) 0.010(6)
C7 0.011(5) 0.042(7) 0.054(9) 0.002(6) -0.009(5) -0.009(5)
C8 0.023(6) 0.028(6) 0.049(8) -0.007(5) -0.019(5) 0.004(5)
C9 0.041(7) 0.067(9) 0.032(7) -0.010(7) -0.017(6) -0.006(7)
C10 0.048(12) 0.088(16) 0.039(12) 0.000 0.000 -0.002(12)
C11 0.051(8) 0.040(8) 0.080(11) 0.000(7) 0.017(8) 0.016(7)
C12 0.063(10) 0.047(9) 0.099(15) 0.012(10) 0.036(10) 0.021(8)
C13 0.040(8) 0.029(7) 0.103(14) -0.001(8) -0.007(8) -0.005(6)
C14 0.032(7) 0.049(8) 0.103(13) 0.013(9) -0.010(8) -0.022(7)
C15 0.051(8) 0.056(8) 0.036(8) 0.011(7) -0.021(6) -0.005(7)
C16 0.032(7) 0.028(7) 0.078(11) 0.014(7) 0.011(7) -0.002(5)
C21 0.037(8) 0.045(9) 0.102(14) 0.006(9) -0.011(9) 0.000(7)
C22 0.077(11) 0.033(7) 0.066(10) 0.019(7) -0.013(9) -0.007(7)
C23 0.057(9) 0.028(7) 0.077(11) 0.001(8) -0.021(8) -0.003(6)
C24 0.037(7) 0.033(7) 0.074(11) 0.003(7) 0.002(7) 0.014(6)
C25 0.038(7) 0.049(8) 0.058(10) 0.014(7) -0.007(7) -0.020(7)
C26 0.016(6) 0.060(9) 0.074(11) -0.016(8) 0.018(6) -0.013(6)
C27 0.047(8) 0.046(8) 0.023(7) -0.012(6) 0.013(6) -0.023(6)
C28 0.043(7) 0.034(6) 0.019(6) -0.012(5) 0.011(5) -0.008(5)
C29 0.048(8) 0.052(9) 0.078(11) 0.006(8) 0.006(8) 0.029(7)
C30 0.083(11) 0.080(11) 0.027(7) -0.017(7) -0.005(7) 0.034(9)
C31 0.055(9) 0.041(8) 0.081(11) 0.001(8) 0.000(8) 0.009(7)
C32 0.054(8) 0.038(7) 0.050(9) -0.005(7) 0.014(7) -0.001(6)
C33 0.024(6) 0.022(6) 0.049(8) -0.010(6) -0.001(5) 0.004(5)
N1 0.031(5) 0.049(6) 0.062(8) -0.016(6) 0.004(6) 0.000(5)
N2 0.043(7) 0.045(7) 0.082(10) -0.015(6) -0.003(6) -0.020(5)
N3 0.026(5) 0.037(5) 0.020(5) -0.017(4) -0.008(4) -0.001(4)
N4 0.028(5) 0.042(6) 0.033(5) -0.007(5) 0.010(5) 0.006(5)
N5 0.048(9) 0.026(7) 0.037(9) 0.000 0.000 0.013(7)
N11 0.020(5) 0.030(5) 0.081(9) 0.014(6) 0.003(5) 0.000(4)
N12 0.038(6) 0.065(8) 0.067(9) 0.003(7) -0.001(6) -0.016(6)
N13 0.026(5) 0.043(6) 0.072(8) 0.012(6) -0.013(6) -0.007(5)
N14 0.043(6) 0.040(6) 0.054(7) 0.002(5) 0.002(5) 0.007(5)
N21 0.033(6) 0.040(6) 0.050(7) 0.009(6) 0.005(5) -0.008(5)
N22 0.067(8) 0.027(6) 0.081(9) 0.004(6) 0.011(7) 0.011(6)
N23 0.037(6) 0.041(6) 0.064(8) 0.001(6) 0.007(5) 0.007(5)
N24 0.048(6) 0.018(5) 0.057(7) -0.002(5) 0.013(6) 0.000(5)
N25 0.024(5) 0.038(5) 0.029(5) 0.004(5) 0.015(4) -0.005(4)
O1 0.035(4) 0.026(4) 0.032(5) -0.003(3) -0.004(3) 0.002(3)
O21 0.028(4) 0.037(4) 0.058(6) -0.004(4) 0.009(4) 0.001(3)
O22 0.030(4) 0.020(4) 0.049(5) -0.012(4) 0.006(4) 0.006(3)
Mn1 0.0245(9) 0.0293(9) 0.0419(10) -0.0028(9) 0.0047(8) -0.0023(7)
Mn2 0.0222(10) 0.0222(10) 0.0188(19) 0.000 0.000 0.000
Mn3 0.0245(9) 0.0345(10) 0.0641(13) 0.0040(10) 0.0057(9) -0.0010(8)
O31 0.135(13) 0.138(13) 0.086(9) -0.043(10) 0.005(10) 0.004(11)
O32 0.115(14) 0.145(17) 0.35(4) 0.02(2) -0.11(2) -0.005(13)
O33 0.111(14) 0.28(3) 0.174(19) -0.047(19) 0.050(15) -0.013(16)
O34 0.21(2) 0.18(2) 0.171(19) 0.014(17) -0.131(19) 0.034(17)
Cl1 0.066(3) 0.159(6) 0.102(4) -0.025(4) -0.023(3) 0.012(3)
O35 0.075(8) 0.143(13) 0.107(11) -0.072(10) 0.027(8) -0.050(9)
O36 0.070(8) 0.135(12) 0.095(10) -0.027(9) -0.004(7) -0.025(8)
O37 0.142(14) 0.075(10) 0.21(2) 0.018(12) -0.008(15) 0.002(10)
O38 0.108(12) 0.138(14) 0.131(14) 0.040(11) -0.024(11) 0.020(10)
Cl2 0.082(3) 0.108(4) 0.058(3) -0.019(3) 0.002(2) -0.025(3)
O39 0.121(12) 0.113(12) 0.153(14) 0.029(11) -0.061(11) -0.021(10)
Cl3 0.078(4) 0.078(4) 0.150(10) 0.000 0.000 0.000
O40 0.128(11) 0.071(8) 0.101(11) 0.016(7) -0.002(9) 0.010(8)
Cl4 0.041(2) 0.041(2) 0.073(5) 0.000 0.000 0.000
O1W 0.085(8) 0.117(10) 0.046(6) 0.001(7) -0.012(6) -0.034(7)
O2WA 0.070(14) 0.23(3) 0.37(5) 0.20(3) -0.07(2) -0.025(17)
O2WB 0.070(14) 0.23(3) 0.37(5) 0.20(3) -0.07(2) -0.025(17)
N51 0.073(9) 0.066(9) 0.067(10) -0.036(8) -0.006(8) 0.006(7)
C51 0.16(3) 0.21(4) 0.10(2) -0.01(2) -0.07(2) -0.07(3)
C52 0.58(9) 0.28(5) 0.33(5) -0.28(5) -0.38(6) 0.32(6)

loop_
_atom_type_symbol
_atom_type_description
_atom_type_scat_dispersion_real
_atom_type_scat_dispersion_imag
_atom_type_scat_source
C C 0.0033 0.0016 'International Tables Vol C Tables 4.2.6.8 and 6.1.1.4'
H H 0.0000 0.0000 'International Tables Vol C Tables 4.2.6.8 and 6.1.1.4'
N N 0.0061 0.0033 'International Tables Vol C Tables 4.2.6.8 and 6.1.1.4'
O O 0.0106 0.0060 'International Tables Vol C Tables 4.2.6.8 and 6.1.1.4'
Cl Cl 0.1484 0.1585 'International Tables Vol C Tables 4.2.6.8 and 6.1.1.4'
Mn Mn 0.3368 0.7283 'International Tables Vol C Tables 4.2.6.8 and 6.1.1.4'

loop_
_geom_angle_atom_site_label_1
_geom_angle_atom_site_label_2
_geom_angle_atom_site_label_3
_geom_angle
_geom_angle_site_symmetry_1
_geom_angle_site_symmetry_3
N1 C1 C2 121.1(13) . .
N1 C1 H1 119.5 . .
C2 C1 H1 119.4 . .
C3 C2 C1 117.8(12) . .
C3 C2 H2 121.1 . .
C1 C2 H2 121.1 . .
C4 C3 C2 122.1(13) . .
C4 C3 H3 118.9 . .
C2 C3 H3 118.9 . .
C3 C4 C5 119.1(15) . .
C3 C4 H4 120.4 . .
C5 C4 H4 120.5 . .
N1 C5 C4 118.5(12) . .
N1 C5 C6 117.1(11) . .
C4 C5 C6 124.4(13) . .
N3 C6 N2 125.4(12) . .
N3 C6 C5 114.1(11) . .
N2 C6 C5 120.6(12) . .
O1 C7 N4 126.6(11) . .
O1 C7 C8 118.1(10) . .
N4 C7 C8 115.3(11) . .
N5 C8 C9 119.6(12) . .
N5 C8 C7 113.5(12) . .
C9 C8 C7 126.8(11) . .
C8 C9 C10 120.6(13) . .
C8 C9 H9 119.7 . .
C10 C9 H9 119.7 . .
C9 C10 C9 116.0(18) 2_675 .
C9 C10 H10 122.0 2_675 .
C9 C10 H10 122.0 . .
N11 C11 C12 118.1(15) . .
N11 C11 H11 120.9 . .
C12 C11 H11 121.0 . .
C13 C12 C11 119.7(15) . .
C13 C12 H12 120.1 . .
C11 C12 H12 120.2 . .
C12 C13 C14 119.5(15) . .
C12 C13 H13 120.3 . .
C14 C13 H13 120.2 . .
C15 C14 C13 121.0(17) . .
C15 C14 H14 119.5 . .
C13 C14 H14 119.5 . .
N11 C15 C14 119.9(14) . .
N11 C15 C16 110.8(12) . .
C14 C15 C16 129.3(15) . .
N13 C16 N12 123.0(12) . .
N13 C16 C15 117.0(14) . .
N12 C16 C15 120.0(12) . .
N21 C21 C22 122.1(17) . .
N21 C21 H21 119.0 . .
C22 C21 H21 119.0 . .
C23 C22 C21 116.0(15) . .
C23 C22 H22 122.0 . .
C21 C22 H22 121.9 . .
C24 C23 C22 124.4(14) . .
C24 C23 H23 117.8 . .
C22 C23 H23 117.8 . .
C23 C24 C25 113.7(14) . .
C23 C24 H24 123.2 . .
C25 C24 H24 123.1 . .
N21 C25 C24 123.8(13) . .
N21 C25 C26 115.0(13) . .
C24 C25 C26 121.2(14) . .
N22 C26 N23 120.8(15) . .
N22 C26 C25 125.8(13) . .
N23 C26 C25 113.3(13) . .
N24 C27 O21 122.9(12) . .
N24 C27 C28 119.5(11) . .
O21 C27 C28 117.5(12) . .
N25 C28 C29 120.9(12) . .
N25 C28 C27 114.1(10) . .
C29 C28 C27 125.0(11) . .
C30 C29 C28 118.8(13) . .
C30 C29 H29 120.6 . .
C28 C29 H29 120.6 . .
C29 C30 C31 122.6(14) . .
C29 C30 H30 118.7 . .
C31 C30 H30 118.7 . .
C30 C31 C32 113.6(14) . .
C30 C31 H31 123.2 . .
C32 C31 H31 123.2 . .
N25 C32 C31 122.6(12) . .
N25 C32 C33 114.9(11) . .
C31 C32 C33 122.5(13) . .
O22 C33 N14 125.2(11) . 8_656
O22 C33 C32 115.6(11) . .
N14 C33 C32 119.2(12) 8_656 .
C1 N1 C5 121.2(11) . .
C1 N1 Mn1 126.6(9) . .
C5 N1 Mn1 112.1(8) . .
C6 N2 H2A 120.0 . .
C6 N2 H2B 120.0 . .
H2A N2 H2B 120.0 . .
C6 N3 N4 117.6(9) . .
C6 N3 Mn1 124.7(8) . .
N4 N3 Mn1 117.7(7) . .
C7 N4 N3 110.1(9) . .
C8 N5 C8 123.6(16) . 2_675
C8 N5 Mn2 118.2(8) . .
C8 N5 Mn2 118.2(8) 2_675 .
C11 N11 C15 121.7(12) . .
C11 N11 Mn3 123.1(10) . .
C15 N11 Mn3 115.1(8) . .
C16 N12 H12A 120.0 . .
C16 N12 H12B 120.0 . .
H12A N12 H12B 120.0 . .
C16 N13 N14 119.5(12) . .
C16 N13 Mn3 121.8(10) . .
N14 N13 Mn3 118.6(8) . .
C33 N14 N13 109.2(11) 7_466 .
C25 N21 C21 119.8(13) . .
C25 N21 Mn3 115.5(10) . .
C21 N21 Mn3 124.0(11) . .
C26 N22 H22A 120.0 . .
C26 N22 H22B 120.0 . .
H22A N22 H22B 120.0 . .
C26 N23 N24 119.0(12) . .
C26 N23 Mn3 121.5(11) . .
N24 N23 Mn3 119.5(7) . .
C27 N24 N23 110.8(11) . .
C32 N25 C28 121.5(10) . .
C32 N25 Mn1 118.8(8) . .
C28 N25 Mn1 119.5(8) . .
C7 O1 Mn1 110.6(7) . .
C7 O1 Mn2 118.9(7) . .
Mn1 O1 Mn2 129.9(4) . .
C27 O21 Mn3 110.7(8) . .
C27 O21 Mn1 114.9(8) . .
Mn3 O21 Mn1 134.0(4) . .
C33 O22 Mn3 109.8(7) . 8_656
C33 O22 Mn1 117.5(7) . .
Mn3 O22 Mn1 132.6(4) 8_656 .
N3 Mn1 O1 73.7(3) . .
N3 Mn1 N25 172.3(4) . .
O1 Mn1 N25 113.2(3) . .
N3 Mn1 O21 104.1(4) . .
O1 Mn1 O21 93.1(3) . .
N25 Mn1 O21 72.8(4) . .
N3 Mn1 O22 111.4(3) . .
O1 Mn1 O22 95.8(3) . .
N25 Mn1 O22 72.1(3) . .
O21 Mn1 O22 144.5(3) . .
N3 Mn1 N1 72.0(4) . .
O1 Mn1 N1 145.2(4) . .
N25 Mn1 N1 101.4(4) . .
O21 Mn1 N1 100.6(3) . .
O22 Mn1 N1 91.3(4) . .
O1 Mn2 O1 95.97(12) . 7_466
O1 Mn2 O1 142.4(4) . 2_675
O1 Mn2 O1 95.97(12) 7_466 2_675
O1 Mn2 O1 95.97(12) . 8_656
O1 Mn2 O1 142.4(4) 7_466 8_656
O1 Mn2 O1 95.97(12) 2_675 8_656
O1 Mn2 N5 108.8(2) . 7_466
O1 Mn2 N5 71.2(2) 7_466 7_466
O1 Mn2 N5 108.8(2) 2_675 7_466
O1 Mn2 N5 71.2(2) 8_656 7_466
O1 Mn2 N5 71.2(2) . .
O1 Mn2 N5 108.8(2) 7_466 .
O1 Mn2 N5 71.2(2) 2_675 .
O1 Mn2 N5 108.8(2) 8_656 .
N5 Mn2 N5 180.000(2) 7_466 .
N13 Mn3 N23 171.0(5) . .
N13 Mn3 O22 75.9(4) . 7_466
N23 Mn3 O22 104.9(4) . 7_466
N13 Mn3 O21 113.0(4) . .
N23 Mn3 O21 76.0(4) . .
O22 Mn3 O21 97.6(3) 7_466 .
N13 Mn3 N11 75.3(4) . .
N23 Mn3 N11 104.7(4) . .
O22 Mn3 N11 150.4(4) 7_466 .
O21 Mn3 N11 87.4(4) . .
N13 Mn3 N21 96.7(5) . .
N23 Mn3 N21 74.3(5) . .
O22 Mn3 N21 90.1(3) 7_466 .
O21 Mn3 N21 150.3(4) . .
N11 Mn3 N21 100.0(4) . .
O34 Cl1 O31 113.3(13) . .
O34 Cl1 O32 108.2(14) . .
O31 Cl1 O32 109.4(13) . .
O34 Cl1 O33 109.8(17) . .
O31 Cl1 O33 105.1(14) . .
O32 Cl1 O33 111.2(17) . .
O35 Cl2 O36 117.4(8) . .
O35 Cl2 O38 110.0(10) . .
O36 Cl2 O38 111.7(10) . .
O35 Cl2 O37 105.6(11) . .
O36 Cl2 O37 102.9(11) . .
O38 Cl2 O37 108.5(12) . .
O39 Cl3 O39 108.4(16) 2_575 .
O39 Cl3 O39 110.0(8) 2_575 4_666
O39 Cl3 O39 110.0(8) . 4_666
O39 Cl3 O39 110.0(8) 2_575 3_466
O39 Cl3 O39 110.0(8) . 3_466
O39 Cl3 O39 108.4(16) 4_666 3_466
O40 Cl4 O40 108.8(6) 2_565 8_556
O40 Cl4 O40 110.8(11) 2_565 .
O40 Cl4 O40 108.8(6) 8_556 .
O40 Cl4 O40 108.8(6) 2_565 7_456
O40 Cl4 O40 110.8(11) 8_556 7_456
O40 Cl4 O40 108.8(6) . 7_456
N51 C51 C52 171(3) . .
C51 C52 H52A 109.4 . .
C51 C52 H52B 109.7 . .
H52A C52 H52B 109.3 . .
C51 C52 H52C 109.9 . .
H52A C52 H52C 109.3 . .
H52B C52 H52C 109.3 . .

loop_
_geom_bond_atom_site_label_1
_geom_bond_atom_site_label_2
_geom_bond_distance
_geom_bond_site_symmetry_2
C1 N1 1.332(17) .
C1 C2 1.416(19) .
C1 H1 0.9500 .
C2 C3 1.38(2) .
C2 H2 0.9500 .
C3 C4 1.33(2) .
C3 H3 0.9500 .
C4 C5 1.451(18) .
C4 H4 0.9500 .
C5 N1 1.365(17) .
C5 C6 1.488(18) .
C6 N3 1.295(16) .
C6 N2 1.323(17) .
C7 O1 1.272(15) .
C7 N4 1.333(14) .
C7 C8 1.484(17) .
C8 N5 1.315(12) .
C8 C9 1.397(18) .
C9 C10 1.405(18) .
C9 H9 0.9500 .
C10 C9 1.405(18) 2_675
C10 H10 0.9500 .
C11 N11 1.324(18) .
C11 C12 1.46(2) .
C11 H11 0.9500 .
C12 C13 1.29(2) .
C12 H12 0.9500 .
C13 C14 1.39(2) .
C13 H13 0.9500 .
C14 C15 1.343(18) .
C14 H14 0.9500 .
C15 N11 1.338(17) .
C15 C16 1.464(18) .
C16 N13 1.287(17) .
C16 N12 1.379(19) .
C21 N21 1.30(2) .
C21 C22 1.396(19) .
C21 H21 0.9500 .
C22 C23 1.36(2) .
C22 H22 0.9500 .
C23 C24 1.29(2) .
C23 H23 0.9500 .
C24 C25 1.467(19) .
C24 H24 0.9500 .
C25 N21 1.242(18) .
C25 C26 1.49(2) .
C26 N22 1.310(18) .
C26 N23 1.319(17) .
C27 N24 1.296(17) .
C27 O21 1.348(15) .
C27 C28 1.449(18) .
C28 N25 1.324(15) .
C28 C29 1.38(2) .
C29 C30 1.34(2) .
C29 H29 0.9500 .
C30 C31 1.41(2) .
C30 H30 0.9500 .
C31 C32 1.43(2) .
C31 H31 0.9500 .
C32 N25 1.296(17) .
C32 C33 1.500(17) .
C33 O22 1.256(14) .
C33 N14 1.295(16) 8_656
N1 Mn1 2.353(10) .
N2 H2A 0.8800 .
N2 H2B 0.8800 .
N3 N4 1.350(13) .
N3 Mn1 2.120(8) .
N5 C8 1.315(13) 2_675
N5 Mn2 2.262(15) .
N11 Mn3 2.176(10) .
N12 H12A 0.8800 .
N12 H12B 0.8800 .
N13 N14 1.368(15) .
N13 Mn3 1.947(13) .
N14 C33 1.295(16) 7_466
N21 Mn3 2.213(11) .
N22 H22A 0.8800 .
N22 H22B 0.8800 .
N23 N24 1.411(16) .
N23 Mn3 1.988(12) .
N25 Mn1 2.177(10) .
O1 Mn1 2.160(8) .
O1 Mn2 2.220(8) .
O21 Mn3 2.132(9) .
O21 Mn1 2.221(8) .
O22 Mn3 2.087(7) 8_656
O22 Mn1 2.243(8) .
Mn2 O1 2.220(8) 7_466
Mn2 O1 2.220(8) 2_675
Mn2 O1 2.220(8) 8_656
Mn2 N5 2.262(15) 7_466
Mn3 O22 2.087(7) 7_466
O31 Cl1 1.424(16) .
O32 Cl1 1.427(19) .
O33 Cl1 1.46(2) .
O34 Cl1 1.38(2) .
O35 Cl2 1.352(13) .
O36 Cl2 1.380(13) .
O37 Cl2 1.469(16) .
O38 Cl2 1.412(17) .
O39 Cl3 1.460(15) .
Cl3 O39 1.460(15) 2_575
Cl3 O39 1.460(15) 4_666
Cl3 O39 1.460(15) 3_466
O40 Cl4 1.393(12) .
Cl4 O40 1.393(12) 2_565
Cl4 O40 1.393(12) 8_556
Cl4 O40 1.393(12) 7_456
N51 C51 1.111(15) .
C51 C52 1.493(16) .
C52 H52A 0.9819 .
C52 H52B 0.9819 .
C52 H52C 0.9820 .
